data_7126324
loop_
_publ_author_name
'Ernst, Lukas D.'
'Koessler, Konstantin'
'Peter, Andreas'
'Kratzert, Daniel'
'Scherer, Harald'
'Butschke, Burkhard'

_publ_section_title
;
 A heterodinuclear, formal Au<sup>+I</sup>Pt<sup>0</sup> complex with
 weakly bound alkene ligands.
;
_journal_issue 40
_journal_name_full 'Chemical communications (Cambridge, England)'
_journal_page_first 5350
_journal_page_last 5353
_journal_paper_doi 10.1039/d0cc01719a
_journal_volume 56
_journal_year 2020
_chemical_absolute_configuration ad
_chemical_formula_moiety 'C21 H30 Pt'
_chemical_formula_sum 'C21 H30 Pt'
_chemical_formula_weight 477.54
_space_group_crystal_system orthorhombic
_space_group_IT_number 19
_space_group_name_Hall 'P 2ac 2ab'
_space_group_name_H-M_alt 'P 21 21 21'
_atom_sites_solution_hydrogens geom
_atom_sites_solution_primary direct
_audit_creation_method
;
FinalCif by Daniel Kratzert, Freiburg 2019,
https://github.com/dkratzert/FinalCif
;
_audit_update_record
;
2020-02-07 deposited with the CCDC.	2020-04-02 downloaded from the CCDC.
;
_cell_angle_alpha 90
_cell_angle_beta 90
_cell_angle_gamma 90
_cell_formula_units_Z 4
_cell_length_a 5.5867(13)
_cell_length_b 10.710(3)
_cell_length_c 28.421(8)
_cell_measurement_reflns_used 9535
_cell_measurement_temperature 100(2)
_cell_measurement_theta_max 37.732
_cell_measurement_theta_min 2.3815
_cell_volume 1700.5(8)
_computing_cell_refinement 'SAINT V8.40A'
_computing_data_collection 'Bruker BIS V6.2.11/2019-03-14'
_computing_data_reduction 'SAINT V8.40A'
_computing_structure_refinement 'SHELXL-2018/3 (Sheldrick, 2018)'
_computing_structure_solution 'SHELXTL XT - CRYSTAL STRUCTURE SOLUTION VERSION 2014/5'
_diffrn_ambient_temperature 100(2)
_diffrn_detector CPAD
_diffrn_detector_area_resol_mean 7.41
_diffrn_detector_type 'Bruker PHOTON III'
_diffrn_measured_fraction_theta_full 0.999
_diffrn_measured_fraction_theta_max 1.000
_diffrn_measurement_device 'three-circle diffractometer'
_diffrn_measurement_device_type 'Bruker D8 VENTURE dual wavelength Mo/Cu'
_diffrn_measurement_method '\w and \f scans'
_diffrn_measurement_specimen_support 'MiTeGen micromount'
_diffrn_radiation_monochromator 'mirror optics'
_diffrn_radiation_probe x-ray
_diffrn_radiation_type MoK\a
_diffrn_radiation_wavelength 0.71073
_diffrn_reflns_av_R_equivalents 0.1048
_diffrn_reflns_av_unetI/netI 0.0317
_diffrn_reflns_Laue_measured_fraction_full 0.999
_diffrn_reflns_Laue_measured_fraction_max 1.000
_diffrn_reflns_limit_h_max 9
_diffrn_reflns_limit_h_min -9
_diffrn_reflns_limit_k_max 18
_diffrn_reflns_limit_k_min -18
_diffrn_reflns_limit_l_max 48
_diffrn_reflns_limit_l_min -49
_diffrn_reflns_number 142301
_diffrn_reflns_point_group_measured_fraction_full 1.000
_diffrn_reflns_point_group_measured_fraction_max 1.000
_diffrn_reflns_theta_full 25.242
_diffrn_reflns_theta_max 37.844
_diffrn_reflns_theta_min 2.032
_diffrn_source 'microfocus sealed X-ray tube'
_diffrn_source_current 1.4
_diffrn_source_type 'Incoatec I\ms'
_diffrn_source_voltage 50.0
_exptl_absorpt_coefficient_mu 8.247
_exptl_absorpt_correction_T_max 0.8626
_exptl_absorpt_correction_T_min 0.7114
_exptl_absorpt_correction_type multi-scan
_exptl_absorpt_process_details
;
SADABS 2016/2: Krause, L., Herbst-Irmer, R., Sheldrick G.M. & Stalke D.,
 J. Appl. Cryst. 48 (2015) 3-10
;
_exptl_crystal_colour colourless
_exptl_crystal_density_diffrn 1.865
_exptl_crystal_description needle
_exptl_crystal_F_000 936
_exptl_crystal_recrystallization_method
'Crystals were grown by cooling a saturated solution of the compound in petrolether to -78 \%C.'
_exptl_crystal_size_max 0.100
_exptl_crystal_size_mid 0.060
_exptl_crystal_size_min 0.050
_refine_diff_density_max 1.707
_refine_diff_density_min -1.404
_refine_diff_density_rms 0.099
_refine_ls_abs_structure_details
;
 Flack x determined using 3546 quotients [(I+)-(I-)]/[(I+)+(I-)]
 (Parsons, Flack and Wagner, Acta Cryst. B69 (2013) 249-259).
;
_refine_ls_abs_structure_Flack 0.012(3)
_refine_ls_extinction_method none
_refine_ls_goodness_of_fit_ref 0.938
_refine_ls_hydrogen_treatment constr
_refine_ls_matrix_type full
_refine_ls_number_parameters 272
_refine_ls_number_reflns 9167
_refine_ls_number_restraints 962
_refine_ls_restrained_S_all 0.904
_refine_ls_R_factor_all 0.0207
_refine_ls_R_factor_gt 0.0183
_refine_ls_shift/su_max 0.003
_refine_ls_shift/su_mean 0.000
_refine_ls_structure_factor_coef Fsqd
_refine_ls_weighting_details 'w=1/[\s^2^(Fo^2^)+(0.0162P)^2^+0.0097P] where P=(Fo^2^+2Fc^2^)/3'
_refine_ls_weighting_scheme calc
_refine_ls_wR_factor_gt 0.0372
_refine_ls_wR_factor_ref 0.0376
_reflns_Friedel_coverage 0.771
_reflns_Friedel_fraction_full 1.000
_reflns_Friedel_fraction_max 0.999
_reflns_number_gt 8639
_reflns_number_total 9167
_reflns_threshold_expression 'I > 2\s(I)'
_cod_data_source_file d0cc01719a2.cif
_cod_data_source_block mo_BB_LDE_Ptnbe3_hr_0m
_cod_depositor_comments 'Adding full bibliography for 7126324--7126326.cif.'
_cod_database_code 7126324
_shelx_shelxl_version_number 2018/3
_shelx_space_group_comment
;
The symmetry employed for this shelxl refinement is uniquely defined
by the following loop, which should always be used as a source of
symmetry information in preference to the above space-group names.
They are only intended as comments.
;
_olex2_diffrn_ambient_temperature_device 'Oxford Cryostream 800'

loop_
_space_group_symop_operation_xyz
'x, y, z'
'-x+1/2, -y, z+1/2'
'-x, y+1/2, -z+1/2'
'x+1/2, -y+1/2, -z'

loop_
_atom_site_label
_atom_site_type_symbol
_atom_site_fract_x
_atom_site_fract_y
_atom_site_fract_z
_atom_site_U_iso_or_equiv
_atom_site_adp_type
_atom_site_occupancy
_atom_site_site_symmetry_order
_atom_site_calc_flag
_atom_site_refinement_flags_posn
_atom_site_refinement_flags_adp
_atom_site_refinement_flags_occupancy
_atom_site_disorder_assembly
_atom_site_disorder_group
Pt1 Pt 0.29400(2) 0.40873(2) 0.36343(2) 0.01442(3) Uani 0.9334(7) 1 d D U P A 1
Pt2 Pt 0.3998(3) 0.38378(13) 0.35996(6) 0.0152(4) Uani 0.0666(7) 1 d D U P A 2
C1_1 C 0.1719(5) 0.2818(3) 0.26427(10) 0.0251(6) Uani 1 1 d D . . . .
H1_1 H 0.120190 0.194247 0.271006 0.030 Uiso 1 1 calc R U . . .
C2_1 C 0.0898(5) 0.3808(3) 0.29959(11) 0.0243(5) Uani 1 1 d D . . . .
H2_1 H -0.085575 0.398949 0.301026 0.029 Uiso 1 1 calc R U . A 1
C3_1 C 0.2447(4) 0.4833(2) 0.29350(10) 0.0195(5) Uani 1 1 d D . . . .
H3_1 H 0.169661 0.567740 0.290858 0.023 Uiso 1 1 calc R U . A 1
C4_1 C 0.4206(5) 0.4455(2) 0.25508(9) 0.0187(4) Uani 1 1 d D . . . .
H4_1 H 0.574628 0.492996 0.254283 0.022 Uiso 1 1 calc R U . . .
C5_1 C 0.2714(6) 0.4471(3) 0.20881(10) 0.0252(5) Uani 1 1 d D . . . .
H5A_1 H 0.182342 0.526458 0.205387 0.030 Uiso 1 1 calc R U . . .
H5AB_1 H 0.375057 0.434984 0.180921 0.030 Uiso 1 1 calc R U . . .
C6_1 C 0.0980(5) 0.3350(3) 0.21549(11) 0.0296(6) Uani 1 1 d D . . . .
H6A_1 H -0.070895 0.363065 0.215621 0.035 Uiso 1 1 calc R U . . .
H6AB_1 H 0.119893 0.272068 0.190359 0.035 Uiso 1 1 calc R U . . .
C7_1 C 0.4429(5) 0.3043(3) 0.26265(11) 0.0205(5) Uani 1 1 d D . . . .
H7A_1 H 0.521474 0.261226 0.235968 0.025 Uiso 1 1 calc R U . . .
H7AB_1 H 0.523753 0.282681 0.292554 0.025 Uiso 1 1 calc R U . . .
C1_2 C 0.4368(4) 0.5856(3) 0.44801(8) 0.0168(4) Uani 1 1 d D . . . .
H1_2 H 0.371155 0.544951 0.476943 0.020 Uiso 1 1 calc R U . . .
C2_2 C 0.5463(4) 0.4981(2) 0.41179(9) 0.0158(4) Uani 1 1 d D . . . .
H2_2 H 0.694039 0.451049 0.420750 0.019 Uiso 1 1 calc R U . A 1
C3_2 C 0.5471(4) 0.56441(19) 0.36867(8) 0.0140(4) Uani 1 1 d D . . . .
H3_2 H 0.695228 0.561519 0.348937 0.017 Uiso 1 1 calc R U . A 1
C4_2 C 0.4378(4) 0.6912(2) 0.37934(9) 0.0145(4) Uani 1 1 d D . . . .
H4_2 H 0.373665 0.737956 0.351619 0.017 Uiso 1 1 calc R U . . .
C5_2 C 0.6292(5) 0.7610(2) 0.40914(9) 0.0172(4) Uani 1 1 d D . . . .
H5A_2 H 0.788335 0.757533 0.393874 0.021 Uiso 1 1 calc R U . . .
H5AB_2 H 0.583878 0.849352 0.414079 0.021 Uiso 1 1 calc R U . . .
C6_2 C 0.6287(5) 0.6876(2) 0.45628(9) 0.0178(4) Uani 1 1 d D . . . .
H6A_2 H 0.787389 0.650027 0.462600 0.021 Uiso 1 1 calc R U . . .
H6AB_2 H 0.584259 0.742429 0.482935 0.021 Uiso 1 1 calc R U . . .
C7_2 C 0.2548(4) 0.6595(2) 0.41798(9) 0.0174(4) Uani 1 1 d D . . . .
H7A_2 H 0.121036 0.607203 0.406423 0.021 Uiso 1 1 calc R U . . .
H7AB_2 H 0.192220 0.734480 0.434249 0.021 Uiso 1 1 calc R U . . .
C1_3 C 0.085(5) 0.148(3) 0.3924(12) 0.026(4) Uani 0.0666(7) 1 d D U P A 2
H1_3 H -0.049968 0.140682 0.369417 0.032 Uiso 0.0666(7) 1 calc R U P A 2
C2_3 C 0.323(6) 0.187(3) 0.3718(10) 0.027(4) Uani 0.0666(7) 1 d D U P A 2
H2_3 H 0.401278 0.126324 0.349982 0.033 Uiso 0.0666(7) 1 calc R U P A 2
C3_3 C 0.462(5) 0.230(3) 0.4097(10) 0.024(4) Uani 0.0666(7) 1 d D U P A 2
H3_3 H 0.628537 0.197624 0.412749 0.028 Uiso 0.0666(7) 1 calc R U P A 2
C4_3 C 0.302(6) 0.224(3) 0.4526(9) 0.023(3) Uani 0.0666(7) 1 d D U P A 2
H4_3 H 0.348590 0.280282 0.479274 0.027 Uiso 0.0666(7) 1 calc R U P A 2
C5_3 C 0.283(11) 0.084(4) 0.465(2) 0.026(5) Uani 0.0666(7) 1 d D U P A 2
H5A_3 H 0.202306 0.070801 0.495409 0.031 Uiso 0.0666(7) 1 calc R U P A 2
H5AB_3 H 0.443194 0.043842 0.465766 0.031 Uiso 0.0666(7) 1 calc R U P A 2
C6_3 C 0.131(13) 0.032(3) 0.4236(19) 0.029(5) Uani 0.0666(7) 1 d D U P A 2
H6A_3 H 0.219264 -0.032964 0.405989 0.035 Uiso 0.0666(7) 1 calc R U P A 2
H6AB_3 H -0.021574 -0.003558 0.435190 0.035 Uiso 0.0666(7) 1 calc R U P A 2
C7_3 C 0.052(5) 0.248(3) 0.4313(13) 0.028(5) Uani 0.0666(7) 1 d D U P A 2
H7A_3 H 0.032888 0.333262 0.418720 0.033 Uiso 0.0666(7) 1 calc R U P A 2
H7AB_3 H -0.079806 0.227610 0.453322 0.033 Uiso 0.0666(7) 1 calc R U P A 2
C1_4 C 0.4176(6) 0.1938(3) 0.43699(11) 0.0242(6) Uani 0.9334(7) 1 d D U P A 1
H1_4 H 0.565276 0.222215 0.453755 0.029 Uiso 0.9334(7) 1 calc R U P A 1
C2_4 C 0.2345(6) 0.2949(2) 0.42574(11) 0.0269(7) Uani 0.9334(7) 1 d D U P A 1
H2_4 H 0.149924 0.334846 0.452848 0.032 Uiso 0.9334(7) 1 calc R U P A 1
C3_4 C 0.0925(5) 0.2488(3) 0.38870(14) 0.0280(7) Uani 0.9334(7) 1 d D U P A 1
H3_4 H -0.084924 0.258401 0.391625 0.034 Uiso 0.9334(7) 1 calc R U P A 1
C4_4 C 0.1898(6) 0.1177(2) 0.37821(13) 0.0266(6) Uani 0.9334(7) 1 d D U P A 1
H4_4 H 0.150188 0.082800 0.346519 0.032 Uiso 0.9334(7) 1 calc R U P A 1
C5_4 C 0.1124(11) 0.0372(4) 0.4212(2) 0.0381(10) Uani 0.9334(7) 1 d D U P A 1
H5A_4 H -0.059560 0.048862 0.428324 0.046 Uiso 0.9334(7) 1 calc R U P A 1
H5AB_4 H 0.143753 -0.052493 0.415508 0.046 Uiso 0.9334(7) 1 calc R U P A 1
C6_4 C 0.2719(11) 0.0882(4) 0.46164(19) 0.0338(8) Uani 0.9334(7) 1 d D U P A 1
H6A_4 H 0.378900 0.022450 0.474135 0.041 Uiso 0.9334(7) 1 calc R U P A 1
H6AB_4 H 0.173251 0.121930 0.487643 0.041 Uiso 0.9334(7) 1 calc R U P A 1
C7_4 C 0.4563(5) 0.1348(3) 0.38890(11) 0.0206(5) Uani 0.9334(7) 1 d D U P A 1
H7A_4 H 0.543757 0.054554 0.390631 0.025 Uiso 0.9334(7) 1 calc R U P A 1
H7AB_4 H 0.536413 0.191902 0.366483 0.025 Uiso 0.9334(7) 1 calc R U P A 1

loop_
_atom_site_aniso_label
_atom_site_aniso_U_11
_atom_site_aniso_U_22
_atom_site_aniso_U_33
_atom_site_aniso_U_23
_atom_site_aniso_U_13
_atom_site_aniso_U_12
Pt1 0.01490(5) 0.01066(3) 0.01770(3) -0.00312(3) 0.00196(4) -0.00045(4)
Pt2 0.0139(8) 0.0158(6) 0.0160(6) 0.0008(4) 0.0032(5) 0.0059(4)
C1_1 0.0275(14) 0.0248(12) 0.0229(12) -0.0091(9) 0.0062(10) -0.0110(10)
C2_1 0.0188(10) 0.0305(14) 0.0235(12) -0.0113(10) 0.0012(9) -0.0039(9)
C3_1 0.0206(12) 0.0177(9) 0.0203(11) -0.0030(8) -0.0045(7) 0.0009(7)
C4_1 0.0193(9) 0.0170(9) 0.0198(11) 0.0024(8) -0.0022(8) -0.0022(7)
C5_1 0.0303(13) 0.0260(11) 0.0193(11) -0.0010(9) -0.0048(10) 0.0036(10)
C6_1 0.0224(12) 0.0426(17) 0.0237(13) -0.0139(12) -0.0004(10) -0.0041(11)
C7_1 0.0202(10) 0.0183(10) 0.0231(12) 0.0009(9) 0.0036(9) 0.0017(8)
C1_2 0.0183(8) 0.0191(9) 0.0128(8) 0.0000(9) 0.0009(6) -0.0016(9)
C2_2 0.0196(9) 0.0126(8) 0.0151(9) 0.0002(7) -0.0005(8) 0.0019(7)
C3_2 0.0166(8) 0.0127(8) 0.0128(9) -0.0009(6) 0.0011(7) -0.0014(6)
C4_2 0.0170(9) 0.0105(8) 0.0159(9) 0.0028(7) -0.0026(7) 0.0005(7)
C5_2 0.0189(8) 0.0137(8) 0.0190(10) -0.0010(8) -0.0014(8) -0.0010(7)
C6_2 0.0185(9) 0.0198(10) 0.0152(9) -0.0037(8) -0.0028(8) 0.0006(8)
C7_2 0.0142(10) 0.0210(9) 0.0170(10) -0.0003(8) 0.0005(6) 0.0025(6)
C1_3 0.028(7) 0.013(7) 0.039(8) 0.003(6) -0.005(7) 0.001(7)
C2_3 0.035(8) 0.017(8) 0.030(8) -0.004(7) 0.000(7) -0.002(8)
C3_3 0.038(7) 0.011(7) 0.022(7) -0.001(7) 0.001(6) -0.004(7)
C4_3 0.030(7) 0.015(7) 0.024(7) 0.006(6) 0.000(6) -0.001(7)
C5_3 0.033(9) 0.017(8) 0.030(9) 0.005(8) 0.001(8) -0.003(8)
C6_3 0.028(9) 0.016(7) 0.044(9) 0.007(7) -0.006(8) -0.001(8)
C7_3 0.029(8) 0.019(9) 0.035(10) 0.002(8) -0.003(8) -0.002(8)
C1_4 0.0376(16) 0.0169(11) 0.0180(12) 0.0026(9) 0.0002(11) -0.0072(10)
C2_4 0.0412(18) 0.0132(9) 0.0263(13) 0.0001(9) 0.0176(12) -0.0026(10)
C3_4 0.0174(11) 0.0127(10) 0.054(2) 0.0045(11) 0.0046(12) -0.0020(8)
C4_4 0.0261(13) 0.0112(9) 0.0426(17) -0.0039(9) -0.0117(13) -0.0005(9)
C5_4 0.0276(18) 0.0174(13) 0.069(3) 0.0102(16) -0.0001(18) -0.0054(13)
C6_4 0.049(2) 0.0189(12) 0.0337(17) 0.0069(13) 0.0158(15) -0.0029(16)
C7_4 0.0222(11) 0.0199(11) 0.0198(12) 0.0011(10) -0.0009(10) 0.0035(9)

loop_
_atom_type_symbol
_atom_type_description
_atom_type_scat_dispersion_real
_atom_type_scat_dispersion_imag
_atom_type_scat_source
C C 0.0033 0.0016 'International Tables Vol C Tables 4.2.6.8 and 6.1.1.4'
H H 0.0000 0.0000 'International Tables Vol C Tables 4.2.6.8 and 6.1.1.4'
Pt Pt -1.7033 8.3905 'International Tables Vol C Tables 4.2.6.8 and 6.1.1.4'

loop_
_geom_angle_atom_site_label_1
_geom_angle_atom_site_label_2
_geom_angle_atom_site_label_3
_geom_angle
_geom_angle_site_symmetry_1
_geom_angle_site_symmetry_3
_geom_angle_publ_flag
C3_1 Pt1 C2_1 38.02(10) . . ?
C3_1 Pt1 C3_4 121.99(12) . . ?
C2_1 Pt1 C3_4 83.97(13) . . ?
C3_1 Pt1 C2_4 159.53(12) . . ?
C2_1 Pt1 C2_4 121.64(13) . . ?
C3_4 Pt1 C2_4 37.79(14) . . ?
C3_1 Pt1 C2_2 119.88(9) . . ?
C2_1 Pt1 C2_2 157.86(10) . . ?
C3_4 Pt1 C2_2 118.11(12) . . ?
C2_4 Pt1 C2_2 80.35(11) . . ?
C3_1 Pt1 C3_2 82.16(9) . . ?
C2_1 Pt1 C3_2 120.15(10) . . ?
C3_4 Pt1 C3_2 155.80(12) . . ?
C2_4 Pt1 C3_2 118.01(11) . . ?
C2_2 Pt1 C3_2 37.72(9) . . ?
C2_2 Pt2 C3_2 39.40(10) . . ?
C2_2 Pt2 C2_3 122.5(8) . . ?
C3_2 Pt2 C2_3 160.7(9) . . ?
C2_2 Pt2 C3_3 85.6(8) . . ?
C3_2 Pt2 C3_3 123.2(8) . . ?
C2_3 Pt2 C3_3 37.6(7) . . ?
C2_2 Pt2 C3_1 116.71(11) . . ?
C3_2 Pt2 C3_1 79.74(10) . . ?
C2_3 Pt2 C3_1 119.5(9) . . ?
C3_3 Pt2 C3_1 157.1(8) . . ?
C2_2 Pt2 C2_1 141.68(12) . . ?
C3_2 Pt2 C2_1 111.75(11) . . ?
C2_3 Pt2 C2_1 87.4(9) . . ?
C3_3 Pt2 C2_1 123.7(7) . . ?
C3_1 Pt2 C2_1 34.23(10) . . ?
C2_1 C1_1 C7_1 102.0(2) . . ?
C2_1 C1_1 C6_1 104.6(3) . . ?
C7_1 C1_1 C6_1 100.2(2) . . ?
C2_1 C1_1 H1_1 116.0 . . ?
C7_1 C1_1 H1_1 116.0 . . ?
C6_1 C1_1 H1_1 116.0 . . ?
C3_1 C2_1 C1_1 106.0(2) . . ?
C3_1 C2_1 Pt1 70.82(15) . . ?
C1_1 C2_1 Pt1 119.2(2) . . ?
C3_1 C2_1 Pt2 68.89(15) . . ?
C1_1 C2_1 Pt2 104.96(19) . . ?
C3_1 C2_1 H2_1 117.1 . . ?
C1_1 C2_1 H2_1 117.1 . . ?
Pt1 C2_1 H2_1 117.1 . . ?
C2_1 C3_1 C4_1 106.1(2) . . ?
C2_1 C3_1 Pt1 71.17(17) . . ?
C4_1 C3_1 Pt1 118.62(17) . . ?
C2_1 C3_1 Pt2 76.88(17) . . ?
C4_1 C3_1 Pt2 102.65(16) . . ?
C2_1 C3_1 H3_1 117.2 . . ?
C4_1 C3_1 H3_1 117.2 . . ?
Pt1 C3_1 H3_1 117.2 . . ?
C3_1 C4_1 C7_1 102.4(2) . . ?
C3_1 C4_1 C5_1 104.9(2) . . ?
C7_1 C4_1 C5_1 100.0(2) . . ?
C3_1 C4_1 H4_1 115.8 . . ?
C7_1 C4_1 H4_1 115.8 . . ?
C5_1 C4_1 H4_1 115.8 . . ?
C6_1 C5_1 C4_1 102.8(2) . . ?
C6_1 C5_1 H5A_1 111.2 . . ?
C4_1 C5_1 H5A_1 111.2 . . ?
C6_1 C5_1 H5AB_1 111.2 . . ?
C4_1 C5_1 H5AB_1 111.2 . . ?
H5A_1 C5_1 H5AB_1 109.1 . . ?
C1_1 C6_1 C5_1 103.1(2) . . ?
C1_1 C6_1 H6A_1 111.1 . . ?
C5_1 C6_1 H6A_1 111.1 . . ?
C1_1 C6_1 H6AB_1 111.1 . . ?
C5_1 C6_1 H6AB_1 111.1 . . ?
H6A_1 C6_1 H6AB_1 109.1 . . ?
C1_1 C7_1 C4_1 94.5(2) . . ?
C1_1 C7_1 H7A_1 112.8 . . ?
C4_1 C7_1 H7A_1 112.8 . . ?
C1_1 C7_1 H7AB_1 112.8 . . ?
C4_1 C7_1 H7AB_1 112.8 . . ?
H7A_1 C7_1 H7AB_1 110.3 . . ?
C2_2 C1_2 C7_2 101.92(19) . . ?
C2_2 C1_2 C6_2 104.98(19) . . ?
C7_2 C1_2 C6_2 100.2(2) . . ?
C2_2 C1_2 H1_2 115.9 . . ?
C7_2 C1_2 H1_2 115.9 . . ?
C6_2 C1_2 H1_2 115.9 . . ?
C3_2 C2_2 C1_2 106.16(19) . . ?
C3_2 C2_2 Pt2 71.58(14) . . ?
C1_2 C2_2 Pt2 133.05(18) . . ?
C3_2 C2_2 Pt1 71.21(13) . . ?
C1_2 C2_2 Pt1 115.79(16) . . ?
C3_2 C2_2 H2_2 118.1 . . ?
C1_2 C2_2 H2_2 118.1 . . ?
Pt1 C2_2 H2_2 118.1 . . ?
C2_2 C3_2 C4_2 105.90(19) . . ?
C2_2 C3_2 Pt2 69.02(14) . . ?
C4_2 C3_2 Pt2 133.13(17) . . ?
C2_2 C3_2 Pt1 71.06(13) . . ?
C4_2 C3_2 Pt1 115.72(15) . . ?
C2_2 C3_2 H3_2 118.2 . . ?
C4_2 C3_2 H3_2 118.2 . . ?
Pt1 C3_2 H3_2 118.2 . . ?
C3_2 C4_2 C7_2 102.29(19) . . ?
C3_2 C4_2 C5_2 105.17(18) . . ?
C7_2 C4_2 C5_2 100.0(2) . . ?
C3_2 C4_2 H4_2 115.8 . . ?
C7_2 C4_2 H4_2 115.8 . . ?
C5_2 C4_2 H4_2 115.8 . . ?
C6_2 C5_2 C4_2 103.04(19) . . ?
C6_2 C5_2 H5A_2 111.2 . . ?
C4_2 C5_2 H5A_2 111.2 . . ?
C6_2 C5_2 H5AB_2 111.2 . . ?
C4_2 C5_2 H5AB_2 111.2 . . ?
H5A_2 C5_2 H5AB_2 109.1 . . ?
C1_2 C6_2 C5_2 103.12(19) . . ?
C1_2 C6_2 H6A_2 111.1 . . ?
C5_2 C6_2 H6A_2 111.1 . . ?
C1_2 C6_2 H6AB_2 111.1 . . ?
C5_2 C6_2 H6AB_2 111.1 . . ?
H6A_2 C6_2 H6AB_2 109.1 . . ?
C4_2 C7_2 C1_2 94.00(16) . . ?
C4_2 C7_2 H7A_2 112.9 . . ?
C1_2 C7_2 H7A_2 112.9 . . ?
C4_2 C7_2 H7AB_2 112.9 . . ?
C1_2 C7_2 H7AB_2 112.9 . . ?
H7A_2 C7_2 H7AB_2 110.3 . . ?
C2_3 C1_3 C6_3 107(2) . . ?
C2_3 C1_3 C7_3 101.1(17) . . ?
C6_3 C1_3 C7_3 99(2) . . ?
C2_3 C1_3 H1_3 115.7 . . ?
C6_3 C1_3 H1_3 115.7 . . ?
C7_3 C1_3 H1_3 115.7 . . ?
C3_3 C2_3 C1_3 106.2(16) . . ?
C3_3 C2_3 Pt2 72.0(10) . . ?
C1_3 C2_3 Pt2 120(2) . . ?
C3_3 C2_3 H2_3 116.6 . . ?
C1_3 C2_3 H2_3 116.6 . . ?
Pt2 C2_3 H2_3 116.6 . . ?
C2_3 C3_3 C4_3 106.2(16) . . ?
C2_3 C3_3 Pt2 70.5(10) . . ?
C4_3 C3_3 Pt2 117(2) . . ?
C2_3 C3_3 H3_3 117.7 . . ?
C4_3 C3_3 H3_3 117.7 . . ?
Pt2 C3_3 H3_3 117.7 . . ?
C3_3 C4_3 C7_3 102.1(16) . . ?
C3_3 C4_3 C5_3 105(2) . . ?
C7_3 C4_3 C5_3 101(2) . . ?
C3_3 C4_3 H4_3 115.6 . . ?
C7_3 C4_3 H4_3 115.6 . . ?
C5_3 C4_3 H4_3 115.6 . . ?
C4_3 C5_3 C6_3 102.4(16) . . ?
C4_3 C5_3 H5A_3 111.3 . . ?
C6_3 C5_3 H5A_3 111.3 . . ?
C4_3 C5_3 H5AB_3 111.3 . . ?
C6_3 C5_3 H5AB_3 111.3 . . ?
H5A_3 C5_3 H5AB_3 109.2 . . ?
C1_3 C6_3 C5_3 103.8(16) . . ?
C1_3 C6_3 H6A_3 111.0 . . ?
C5_3 C6_3 H6A_3 111.0 . . ?
C1_3 C6_3 H6AB_3 111.0 . . ?
C5_3 C6_3 H6AB_3 111.0 . . ?
H6A_3 C6_3 H6AB_3 109.0 . . ?
C4_3 C7_3 C1_3 93.5(14) . . ?
C4_3 C7_3 H7A_3 113.0 . . ?
C1_3 C7_3 H7A_3 113.0 . . ?
C4_3 C7_3 H7AB_3 113.0 . . ?
C1_3 C7_3 H7AB_3 113.0 . . ?
H7A_3 C7_3 H7AB_3 110.4 . . ?
C2_4 C1_4 C7_4 101.6(2) . . ?
C2_4 C1_4 C6_4 105.0(3) . . ?
C7_4 C1_4 C6_4 100.2(3) . . ?
C2_4 C1_4 H1_4 115.9 . . ?
C7_4 C1_4 H1_4 115.9 . . ?
C6_4 C1_4 H1_4 115.9 . . ?
C3_4 C2_4 C1_4 106.6(2) . . ?
C3_4 C2_4 Pt1 70.95(18) . . ?
C1_4 C2_4 Pt1 117.8(2) . . ?
C3_4 C2_4 H2_4 117.4 . . ?
C1_4 C2_4 H2_4 117.4 . . ?
Pt1 C2_4 H2_4 117.4 . . ?
C2_4 C3_4 C4_4 105.4(3) . . ?
C2_4 C3_4 Pt1 71.26(16) . . ?
C4_4 C3_4 Pt1 118.3(2) . . ?
C2_4 C3_4 H3_4 117.4 . . ?
C4_4 C3_4 H3_4 117.4 . . ?
Pt1 C3_4 H3_4 117.4 . . ?
C7_4 C4_4 C3_4 101.3(2) . . ?
C7_4 C4_4 C5_4 100.4(3) . . ?
C3_4 C4_4 C5_4 104.8(3) . . ?
C7_4 C4_4 H4_4 116.0 . . ?
C3_4 C4_4 H4_4 116.0 . . ?
C5_4 C4_4 H4_4 116.0 . . ?
C6_4 C5_4 C4_4 103.1(3) . . ?
C6_4 C5_4 H5A_4 111.1 . . ?
C4_4 C5_4 H5A_4 111.1 . . ?
C6_4 C5_4 H5AB_4 111.1 . . ?
C4_4 C5_4 H5AB_4 111.1 . . ?
H5A_4 C5_4 H5AB_4 109.1 . . ?
C5_4 C6_4 C1_4 102.8(3) . . ?
C5_4 C6_4 H6A_4 111.2 . . ?
C1_4 C6_4 H6A_4 111.2 . . ?
C5_4 C6_4 H6AB_4 111.2 . . ?
C1_4 C6_4 H6AB_4 111.2 . . ?
H6A_4 C6_4 H6AB_4 109.1 . . ?
C1_4 C7_4 C4_4 95.2(3) . . ?
C1_4 C7_4 H7A_4 112.7 . . ?
C4_4 C7_4 H7A_4 112.7 . . ?
C1_4 C7_4 H7AB_4 112.7 . . ?
C4_4 C7_4 H7AB_4 112.7 . . ?
H7A_4 C7_4 H7AB_4 110.2 . . ?

loop_
_geom_bond_atom_site_label_1
_geom_bond_atom_site_label_2
_geom_bond_distance
_geom_bond_site_symmetry_2
_geom_bond_publ_flag
Pt1 C3_1 2.160(3) . ?
Pt1 C2_1 2.164(3) . ?
Pt1 C3_4 2.171(3) . ?
Pt1 C2_4 2.175(3) . ?
Pt1 C2_2 2.189(2) . ?
Pt1 C3_2 2.191(2) . ?
Pt2 C2_2 2.083(3) . ?
Pt2 C3_2 2.117(3) . ?
Pt2 C2_3 2.18(3) . ?
Pt2 C3_3 2.20(3) . ?
Pt2 C3_1 2.335(3) . ?
Pt2 C2_1 2.438(3) . ?
C1_1 C2_1 1.530(4) . ?
C1_1 C7_1 1.534(4) . ?
C1_1 C6_1 1.555(5) . ?
C1_1 H1_1 1.0000 . ?
C2_1 C3_1 1.408(4) . ?
C2_1 H2_1 1.0000 . ?
C3_1 C4_1 1.524(4) . ?
C3_1 H3_1 1.0000 . ?
C4_1 C7_1 1.532(4) . ?
C4_1 C5_1 1.557(4) . ?
C4_1 H4_1 1.0000 . ?
C5_1 C6_1 1.554(5) . ?
C5_1 H5A_1 0.9900 . ?
C5_1 H5AB_1 0.9900 . ?
C6_1 H6A_1 0.9900 . ?
C6_1 H6AB_1 0.9900 . ?
C7_1 H7A_1 0.9900 . ?
C7_1 H7AB_1 0.9900 . ?
C1_2 C2_2 1.521(3) . ?
C1_2 C7_2 1.546(3) . ?
C1_2 C6_2 1.549(4) . ?
C1_2 H1_2 1.0000 . ?
C2_2 C3_2 1.416(3) . ?
C2_2 H2_2 1.0000 . ?
C3_2 C4_2 1.519(3) . ?
C3_2 H3_2 1.0000 . ?
C4_2 C7_2 1.538(3) . ?
C4_2 C5_2 1.555(3) . ?
C4_2 H4_2 1.0000 . ?
C5_2 C6_2 1.553(4) . ?
C5_2 H5A_2 0.9900 . ?
C5_2 H5AB_2 0.9900 . ?
C6_2 H6A_2 0.9900 . ?
C6_2 H6AB_2 0.9900 . ?
C7_2 H7A_2 0.9900 . ?
C7_2 H7AB_2 0.9900 . ?
C1_3 C2_3 1.509(19) . ?
C1_3 C6_3 1.549(18) . ?
C1_3 C7_3 1.547(18) . ?
C1_3 H1_3 1.0000 . ?
C2_3 C3_3 1.41(2) . ?
C2_3 H2_3 1.0000 . ?
C3_3 C4_3 1.511(19) . ?
C3_3 H3_3 1.0000 . ?
C4_3 C7_3 1.545(18) . ?
C4_3 C5_3 1.548(18) . ?
C4_3 H4_3 1.0000 . ?
C5_3 C6_3 1.550(19) . ?
C5_3 H5A_3 0.9900 . ?
C5_3 H5AB_3 0.9900 . ?
C6_3 H6A_3 0.9900 . ?
C6_3 H6AB_3 0.9900 . ?
C7_3 H7A_3 0.9900 . ?
C7_3 H7AB_3 0.9900 . ?
C1_4 C2_4 1.524(5) . ?
C1_4 C7_4 1.521(4) . ?
C1_4 C6_4 1.559(5) . ?
C1_4 H1_4 1.0000 . ?
C2_4 C3_4 1.408(5) . ?
C2_4 H2_4 1.0000 . ?
C3_4 C4_4 1.535(4) . ?
C3_4 H3_4 1.0000 . ?
C4_4 C7_4 1.531(5) . ?
C4_4 C5_4 1.556(6) . ?
C4_4 H4_4 1.0000 . ?
C5_4 C6_4 1.553(6) . ?
C5_4 H5A_4 0.9900 . ?
C5_4 H5AB_4 0.9900 . ?
C6_4 H6A_4 0.9900 . ?
C6_4 H6AB_4 0.9900 . ?
C7_4 H7A_4 0.9900 . ?
C7_4 H7AB_4 0.9900 . ?
